data_7239853
loop_
_publ_author_name
'Shi, Chao'
'Gong, Zhi-Xin'
'Wang, Qin-Wen'
'Han, Xiang-Bin'
'Zhang, Wen'

_publ_section_title
;
 Role of the B&#x2032;-site metal ion in the framework structures and
 dielectric transitions in host--guest type cyanometalates
 (HIm)2[B&#x2032;Co(CN)6] (HIm = imidazolium cation)
;
_journal_issue 10
_journal_name_full CrystEngComm
_journal_page_first 1848
_journal_page_last 1852
_journal_paper_doi 10.1039/C9CE01739A
_journal_volume 22
_journal_year 2020
_chemical_formula_moiety 'C6 Co N6 Rb, 2(C3 H5 N2)'
_chemical_formula_sum 'C12 H10 Co N10 Rb'
_chemical_formula_weight 438.70
_space_group_crystal_system trigonal
_space_group_IT_number 148
_space_group_name_Hall '-R 3'
_space_group_name_H-M_alt 'R -3 :H'
_audit_creation_method SHELXL-2014/7
_audit_update_record
;
2020-01-29 deposited with the CCDC.	2020-01-30 downloaded from the CCDC.
;
_cell_angle_alpha 90
_cell_angle_beta 90
_cell_angle_gamma 120
_cell_formula_units_Z 3
_cell_length_a 8.8569(3)
_cell_length_b 8.8569(3)
_cell_length_c 19.0362(9)
_cell_measurement_reflns_used 4519
_cell_measurement_temperature 193(2)
_cell_measurement_theta_max 31.725
_cell_measurement_theta_min 2.863
_cell_volume 1293.23(9)
_computing_structure_refinement 'SHELXL-2014/7 (Sheldrick, 2014)'
_diffrn_ambient_temperature 193(2)
_diffrn_measured_fraction_theta_full 1.000
_diffrn_measured_fraction_theta_max 0.878
_diffrn_measurement_device_type 'Rigaku, SCXmini'
_diffrn_measurement_method '\w scans'
_diffrn_radiation_type MoK\a
_diffrn_radiation_wavelength 0.71073
_diffrn_reflns_av_R_equivalents 0.0392
_diffrn_reflns_av_unetI/netI 0.0225
_diffrn_reflns_Laue_measured_fraction_full 1.000
_diffrn_reflns_Laue_measured_fraction_max 0.878
_diffrn_reflns_limit_h_max 12
_diffrn_reflns_limit_h_min -11
_diffrn_reflns_limit_k_max 11
_diffrn_reflns_limit_k_min -11
_diffrn_reflns_limit_l_max 24
_diffrn_reflns_limit_l_min -25
_diffrn_reflns_number 4519
_diffrn_reflns_point_group_measured_fraction_full 1.000
_diffrn_reflns_point_group_measured_fraction_max 0.878
_diffrn_reflns_theta_full 25.242
_diffrn_reflns_theta_max 31.725
_diffrn_reflns_theta_min 2.863
_exptl_absorpt_coefficient_mu 3.794
_exptl_absorpt_correction_T_max 1.0000
_exptl_absorpt_correction_T_min 0.64473
_exptl_absorpt_correction_type multi-scan
_exptl_absorpt_process_details
;
CrysAlisPro 1.171.40.39a (Rigaku Oxford Diffraction, 2019)
Empirical absorption correction using spherical harmonics,
 implemented in SCALE3 ABSPACK scaling algorithm.
;
_exptl_crystal_colour yellow
_exptl_crystal_density_diffrn 1.690
_exptl_crystal_description block
_exptl_crystal_F_000 1404
_exptl_crystal_size_max 0.2
_exptl_crystal_size_mid 0.2
_exptl_crystal_size_min 0.2
_refine_diff_density_max 2.151
_refine_diff_density_min -0.502
_refine_diff_density_rms 0.299
_refine_ls_extinction_method none
_refine_ls_goodness_of_fit_ref 1.284
_refine_ls_hydrogen_treatment undef
_refine_ls_matrix_type full
_refine_ls_number_parameters 60
_refine_ls_number_reflns 856
_refine_ls_number_restraints 40
_refine_ls_restrained_S_all 1.255
_refine_ls_R_factor_all 0.0784
_refine_ls_R_factor_gt 0.0748
_refine_ls_shift/su_max 0.000
_refine_ls_shift/su_mean 0.000
_refine_ls_structure_factor_coef Fsqd
_refine_ls_weighting_details 'w=1/[\s^2^(Fo^2^)+(0.1148P)^2^+27.4949P] where P=(Fo^2^+2Fc^2^)/3'
_refine_ls_weighting_scheme calc
_refine_ls_wR_factor_gt 0.2396
_refine_ls_wR_factor_ref 0.2415
_reflns_Friedel_coverage 0.000
_reflns_number_gt 777
_reflns_number_total 856
_reflns_threshold_expression 'I > 2\s(I)'
_cod_data_source_file c9ce01739a2.cif
_cod_data_source_block Rb-ITP
_cod_depositor_comments
;Adding full bibliography for 7239851--7239854.cif.

 Adding full bibliography for 7239851--7239854.cif.
;
_cod_original_cell_volume 1293.23(12)
_cod_original_sg_symbol_H-M 'R -3'
_cod_database_code 7239853
_shelx_shelxl_version_number 2014/7
_shelx_space_group_comment
;
The symmetry employed for this shelxl refinement is uniquely defined
by the following loop, which should always be used as a source of
symmetry information in preference to the above space-group names.
They are only intended as comments.
;

loop_
_space_group_symop_operation_xyz
'x, y, z'
'-y, x-y, z'
'-x+y, -x, z'
'x+2/3, y+1/3, z+1/3'
'-y+2/3, x-y+1/3, z+1/3'
'-x+y+2/3, -x+1/3, z+1/3'
'x+1/3, y+2/3, z+2/3'
'-y+1/3, x-y+2/3, z+2/3'
'-x+y+1/3, -x+2/3, z+2/3'
'-x, -y, -z'
'y, -x+y, -z'
'x-y, x, -z'
'-x+2/3, -y+1/3, -z+1/3'
'y+2/3, -x+y+1/3, -z+1/3'
'x-y+2/3, x+1/3, -z+1/3'
'-x+1/3, -y+2/3, -z+2/3'
'y+1/3, -x+y+2/3, -z+2/3'
'x-y+1/3, x+2/3, -z+2/3'

loop_
_atom_site_label
_atom_site_type_symbol
_atom_site_fract_x
_atom_site_fract_y
_atom_site_fract_z
_atom_site_U_iso_or_equiv
_atom_site_adp_type
_atom_site_occupancy
_atom_site_site_symmetry_order
_atom_site_calc_flag
_atom_site_refinement_flags_posn
_atom_site_refinement_flags_adp
_atom_site_refinement_flags_occupancy
C1 C 0.5595(10) 0.4292(9) 0.2764(3) 0.0262(14) Uani 1 1 d . . .
C2 C 0.524(2) 0.246(9) 0.0840(13) 0.005(3) Uani 0.1667 1 d G U P
C3 C 0.610(9) 0.420(9) 0.0830(14) 0.007(4) Uani 0.1667 1 d G U P
C4 C 0.780(7) 0.475(3) 0.0864(15) 0.005(3) Uani 0.1667 1 d G U P
C5 C 0.800(4) 0.335(8) 0.0895(12) 0.002(3) Uani 0.1667 1 d G U P
C6 C 0.642(9) 0.193(3) 0.0880(15) 0.007(4) Uani 0.1667 1 d G U P
Co Co 0.6667 0.3333 0.3333 0.0156(5) Uani 1 6 d S T P
N1 N 0.4915(12) 0.4875(12) 0.2441(4) 0.052(2) Uani 1 1 d . . .
Rb Rb 0.3333 0.6667 0.1667 0.0188(4) Uani 1 6 d S T P

loop_
_atom_site_aniso_label
_atom_site_aniso_U_11
_atom_site_aniso_U_22
_atom_site_aniso_U_33
_atom_site_aniso_U_23
_atom_site_aniso_U_13
_atom_site_aniso_U_12
C1 0.035(3) 0.032(3) 0.020(3) -0.001(2) -0.002(2) 0.023(3)
C2 0.002(4) 0.006(5) 0.006(6) 0.000(5) -0.001(4) 0.001(3)
C3 0.008(5) 0.007(5) 0.011(6) 0.000(4) 0.000(4) 0.007(4)
C4 0.005(5) 0.004(4) 0.008(6) 0.002(4) 0.000(5) 0.002(3)
C5 0.002(3) 0.002(3) 0.002(3) 0.0001(10) -0.0001(10) 0.0010(18)
C6 0.006(5) 0.004(4) 0.011(6) 0.000(4) -0.001(5) 0.003(3)
Co 0.0151(6) 0.0151(6) 0.0167(9) 0.000 0.000 0.0075(3)
N1 0.076(7) 0.073(6) 0.039(4) 0.006(4) -0.004(4) 0.062(6)
Rb 0.0162(5) 0.0162(5) 0.0240(7) 0.000 0.000 0.0081(2)

loop_
_atom_type_symbol
_atom_type_description
_atom_type_scat_dispersion_real
_atom_type_scat_dispersion_imag
_atom_type_scat_source
C C 0.0033 0.0016 'International Tables Vol C Tables 4.2.6.8 and 6.1.1.4'
H H 0.0000 0.0000 'International Tables Vol C Tables 4.2.6.8 and 6.1.1.4'
N N 0.0061 0.0033 'International Tables Vol C Tables 4.2.6.8 and 6.1.1.4'
Co Co 0.3494 0.9721 'International Tables Vol C Tables 4.2.6.8 and 6.1.1.4'
Rb Rb -0.9393 2.9676 'International Tables Vol C Tables 4.2.6.8 and 6.1.1.4'

loop_
_geom_angle_atom_site_label_1
_geom_angle_atom_site_label_2
_geom_angle_atom_site_label_3
_geom_angle
_geom_angle_site_symmetry_1
_geom_angle_site_symmetry_3
N1 C1 Co 177.5(6) . .
C5 C2 C4 159(4) 3_665 2_655
C5 C2 C3 24(10) 3_665 2_655
C4 C2 C3 149(10) 2_655 2_655
C5 C2 C6 151(10) 3_665 3_665
C4 C2 C6 13(10) 2_655 3_665
C3 C2 C6 136(3) 2_655 3_665
C5 C2 C3 139(10) 3_665 .
C4 C2 C3 29(10) 2_655 .
C3 C2 C3 120(3) 2_655 .
C6 C2 C3 17.0(18) 3_665 .
C5 C2 C6 33(10) 3_665 .
C4 C2 C6 136(10) 2_655 .
C3 C2 C6 13(3) 2_655 .
C6 C2 C6 124(2) 3_665 .
C3 C2 C6 108.0 . .
C5 C2 C4 44(9) 3_665 3_665
C4 C2 C4 126(9) 2_655 3_665
C3 C2 C4 23(6) 2_655 3_665
C6 C2 C4 113(5) 3_665 3_665
C3 C2 C4 97(4) . 3_665
C6 C2 C4 11(4) . 3_665
C5 C2 C5 128(7) 3_665 2_655
C4 C2 C5 38(8) 2_655 2_655
C3 C2 C5 110(7) 2_655 2_655
C6 C2 C5 26(5) 3_665 2_655
C3 C2 C5 11(4) . 2_655
C6 C2 C5 98(4) . 2_655
C4 C2 C5 87.6(18) 3_665 2_655
C5 C2 C2 58(10) 3_665 2_655
C4 C2 C2 112(10) 2_655 2_655
C3 C2 C2 37(3) 2_655 2_655
C6 C2 C2 98.9(16) 3_665 2_655
C3 C2 C2 82.8(9) . 2_655
C6 C2 C2 25.4(9) . 2_655
C4 C2 C2 15(4) 3_665 2_655
C5 C2 C2 73(5) 2_655 2_655
C5 C2 C2 117(10) 3_665 3_665
C4 C2 C2 52(10) 2_655 3_665
C3 C2 C2 97(3) 2_655 3_665
C6 C2 C2 39.2(16) 3_665 3_665
C3 C2 C2 22.8(9) . 3_665
C6 C2 C2 85.2(8) . 3_665
C4 C2 C2 75(4) 3_665 3_665
C5 C2 C2 14(5) 2_655 3_665
C2 C2 C2 60.0 2_655 3_665
C5 C3 C6 152(3) 2_655 3_665
C5 C3 C2 24(10) 2_655 3_665
C6 C3 C2 146(10) 3_665 3_665
C5 C3 C4 150(9) 2_655 2_655
C6 C3 C4 13(10) 3_665 2_655
C2 C3 C4 136(2) 3_665 2_655
C5 C3 C2 137(10) 2_655 .
C6 C3 C2 30(10) 3_665 .
C2 C3 C2 120(2) 3_665 .
C4 C3 C2 17(2) 2_655 .
C5 C3 C4 34(10) 2_655 .
C6 C3 C4 135(10) 3_665 .
C2 C3 C4 12(2) 3_665 .
C4 C3 C4 124(2) 2_655 .
C2 C3 C4 108.0 . .
C5 C3 C6 44(9) 2_655 2_655
C6 C3 C6 124(8) 3_665 2_655
C2 C3 C6 23(5) 3_665 2_655
C4 C3 C6 113(5) 2_655 2_655
C2 C3 C6 97(4) . 2_655
C4 C3 C6 11(4) . 2_655
C5 C3 C5 127(7) 2_655 3_665
C6 C3 C5 38(8) 3_665 3_665
C2 C3 C5 110(6) 3_665 3_665
C4 C3 C5 26(5) 2_655 3_665
C2 C3 C5 10(4) . 3_665
C4 C3 C5 98(4) . 3_665
C6 C3 C5 87.2(17) 2_655 3_665
C5 C3 C3 116(10) 2_655 2_655
C6 C3 C3 52(10) 3_665 2_655
C2 C3 C3 97(3) 3_665 2_655
C4 C3 C3 39(2) 2_655 2_655
C2 C3 C3 22.7(15) . 2_655
C4 C3 C3 85.4(15) . 2_655
C6 C3 C3 75(3) 2_655 2_655
C5 C3 C3 13(3) 3_665 2_655
C5 C3 C3 59(10) 2_655 3_665
C6 C3 C3 111(10) 3_665 3_665
C2 C3 C3 37(3) 3_665 3_665
C4 C3 C3 99(3) 2_655 3_665
C2 C3 C3 82.7(15) . 3_665
C4 C3 C3 25.5(15) . 3_665
C6 C3 C3 15(3) 2_655 3_665
C5 C3 C3 73(3) 3_665 3_665
C3 C3 C3 60.0(9) 2_655 3_665
C6 C4 C2 151(9) 2_655 3_665
C6 C4 C3 18(10) 2_655 3_665
C2 C4 C3 134(6) 3_665 3_665
C6 C4 C5 145(9) 2_655 2_655
C2 C4 C5 10(4) 3_665 2_655
C3 C4 C5 130(3) 3_665 2_655
C6 C4 C5 23(9) 2_655 .
C2 C4 C5 127(3) 3_665 .
C3 C4 C5 10.2(17) 3_665 .
C5 C4 C5 121.7(17) 2_655 .
C6 C4 C3 131(9) 2_655 .
C2 C4 C3 19(3) 3_665 .
C3 C4 C3 115(2) 3_665 .
C5 C4 C3 15.4(17) 2_655 .
C5 C4 C3 108.0 . .
C6 C4 C2 37(9) 2_655 2_655
C2 C4 C2 113(4) 3_665 2_655
C3 C4 C2 21.3(17) 3_665 2_655
C5 C4 C2 109(2) 2_655 2_655
C5 C4 C2 14.1(11) . 2_655
C3 C4 C2 94.4(11) . 2_655
C6 C4 C6 119(6) 2_655 3_665
C2 C4 C6 32(4) 3_665 3_665
C3 C4 C6 104(7) 3_665 3_665
C5 C4 C6 26(4) 2_655 3_665
C5 C4 C6 96(5) . 3_665
C3 C4 C6 13(4) . 3_665
C2 C4 C6 82(5) 2_655 3_665
C6 C4 C4 49(7) 2_655 3_665
C2 C4 C4 101(3) 3_665 3_665
C3 C4 C4 34(4) 3_665 3_665
C5 C4 C4 96(2) 2_655 3_665
C5 C4 C4 26(2) . 3_665
C3 C4 C4 82(2) . 3_665
C2 C4 C4 12(3) 2_655 3_665
C6 C4 C4 70(3) 3_665 3_665
C6 C4 C4 109(7) 2_655 2_655
C2 C4 C4 42(3) 3_665 2_655
C3 C4 C4 94(4) 3_665 2_655
C5 C4 C4 36.4(18) 2_655 2_655
C5 C4 C4 86(2) . 2_655
C3 C4 C4 22(2) . 2_655
C2 C4 C4 72(3) 2_655 2_655
C6 C4 C4 10(3) 3_665 2_655
C4 C4 C4 60.0(9) 3_665 2_655
C3 C5 C2 131(8) 3_665 2_655
C3 C5 C6 15(5) 3_665 2_655
C2 C5 C6 132(4) 2_655 2_655
C3 C5 C4 131(8) 3_665 3_665
C2 C5 C4 11(4) 2_655 3_665
C6 C5 C4 127(2) 2_655 3_665
C3 C5 C4 20(8) 3_665 .
C2 C5 C4 122(3) 2_655 .
C6 C5 C4 9.5(17) 2_655 .
C4 C5 C4 117.7(17) 3_665 .
C3 C5 C6 122(8) 3_665 .
C2 C5 C6 20(4) 2_655 .
C6 C5 C6 117.5(17) 2_655 .
C4 C5 C6 10.1(17) 3_665 .
C4 C5 C6 108.0 . .
C3 C5 C2 32(8) 3_665 3_665
C2 C5 C2 108(4) 2_655 3_665
C6 C5 C2 23.8(13) 2_655 3_665
C4 C5 C2 103(2) 3_665 3_665
C4 C5 C2 14.3(9) . 3_665
C6 C5 C2 93.7(9) . 3_665
C3 C5 C3 108(5) 3_665 2_655
C2 C5 C3 31(5) 2_655 2_655
C6 C5 C3 103(4) 2_655 2_655
C4 C5 C3 24(4) 3_665 2_655
C4 C5 C3 94(4) . 2_655
C6 C5 C3 14(4) . 2_655
C2 C5 C3 79(4) 3_665 2_655
C3 C5 C5 42(7) 3_665 2_655
C2 C5 C5 99(4) 2_655 2_655
C6 C5 C5 34(2) 2_655 2_655
C4 C5 C5 94(3) 3_665 2_655
C4 C5 C5 24(2) . 2_655
C6 C5 C5 84(2) . 2_655
C2 C5 C5 10(2) 3_665 2_655
C3 C5 C5 70(2) 2_655 2_655
C3 C5 C5 100(6) 3_665 3_665
C2 C5 C5 41(4) 2_655 3_665
C6 C5 C5 94(3) 2_655 3_665
C4 C5 C5 34(2) 3_665 3_665
C4 C5 C5 84(2) . 3_665
C6 C5 C5 24(2) . 3_665
C2 C5 C5 70(2) 3_665 3_665
C3 C5 C5 10.6(18) 2_655 3_665
C5 C5 C5 60.0(9) 2_655 3_665
C4 C6 C3 149(6) 3_665 2_655
C4 C6 C2 17(9) 3_665 2_655
C3 C6 C2 133(10) 2_655 2_655
C4 C6 C5 147(9) 3_665 3_665
C3 C6 C5 13(6) 2_655 3_665
C2 C6 C5 130(2) 2_655 3_665
C4 C6 C5 25(9) 3_665 .
C3 C6 C5 127(10) 2_655 .
C2 C6 C5 10.0(19) 2_655 .
C5 C6 C5 122.4(18) 3_665 .
C4 C6 C2 132(9) 3_665 .
C3 C6 C2 21(10) 2_655 .
C2 C6 C2 115.5(15) 2_655 .
C5 C6 C2 15.3(18) 3_665 .
C5 C6 C2 108.0 . .
C4 C6 C3 38(6) 3_665 3_665
C3 C6 C3 113(7) 2_655 3_665
C2 C6 C3 21(4) 2_655 3_665
C5 C6 C3 109(4) 3_665 3_665
C5 C6 C3 14(3) . 3_665
C2 C6 C3 94(3) . 3_665
C4 C6 C4 121(6) 3_665 2_655
C3 C6 C4 33(6) 2_655 2_655
C2 C6 C4 104(5) 2_655 2_655
C5 C6 C4 26(4) 3_665 2_655
C5 C6 C4 96(5) . 2_655
C2 C6 C4 12(5) . 2_655
C3 C6 C4 83(2) 3_665 2_655
C4 C6 C6 110(8) 3_665 3_665
C3 C6 C6 43(9) 2_655 3_665
C2 C6 C6 94(3) 2_655 3_665
C5 C6 C6 36.6(18) 3_665 3_665
C5 C6 C6 86(2) . 3_665
C2 C6 C6 22(2) . 3_665
C3 C6 C6 72.6(18) 3_665 3_665
C4 C6 C6 10(3) 2_655 3_665
C4 C6 C6 51(7) 3_665 2_655
C3 C6 C6 102(9) 2_655 2_655
C2 C6 C6 34(3) 2_655 2_655
C5 C6 C6 97(2) 3_665 2_655
C5 C6 C6 26(2) . 2_655
C2 C6 C6 82(2) . 2_655
C3 C6 C6 13.0(17) 3_665 2_655
C4 C6 C6 70(3) 2_655 2_655
C6 C6 C6 60.0(9) 3_665 2_655
C1 Co C1 90.6(3) 17 18_545
C1 Co C1 89.4(3) 17 .
C1 Co C1 89.4(3) 18_545 .
C1 Co C1 180.0 17 2_655
C1 Co C1 89.4(3) 18_545 2_655
C1 Co C1 90.6(3) . 2_655
C1 Co C1 89.4(3) 17 3_665
C1 Co C1 180.0 18_545 3_665
C1 Co C1 90.6(3) . 3_665
C1 Co C1 90.6(3) 2_655 3_665
C1 Co C1 90.6(3) 17 16_655
C1 Co C1 90.6(3) 18_545 16_655
C1 Co C1 180.0 . 16_655
C1 Co C1 89.4(3) 2_655 16_655
C1 Co C1 89.4(3) 3_665 16_655
C1 N1 Rb 175.2(8) . .
N1 Rb N1 97.64(18) 14_455 15
N1 Rb N1 180.0 14_455 2_665
N1 Rb N1 82.36(18) 15 2_665
N1 Rb N1 82.36(18) 14_455 3_565
N1 Rb N1 180.00(18) 15 3_565
N1 Rb N1 97.64(18) 2_665 3_565
N1 Rb N1 97.64(18) 14_455 13_565
N1 Rb N1 97.64(18) 15 13_565
N1 Rb N1 82.36(18) 2_665 13_565
N1 Rb N1 82.36(18) 3_565 13_565
N1 Rb N1 82.36(18) 14_455 .
N1 Rb N1 82.36(18) 15 .
N1 Rb N1 97.64(18) 2_665 .
N1 Rb N1 97.64(18) 3_565 .
N1 Rb N1 180.0 13_565 .

loop_
_geom_bond_atom_site_label_1
_geom_bond_atom_site_label_2
_geom_bond_distance
_geom_bond_site_symmetry_2
C1 N1 1.149(9) .
C1 Co 1.898(6) .
C2 C5 0.47(10) 3_665
C2 C4 0.53(9) 2_655
C2 C3 0.85(12) 2_655
C2 C6 0.90(14) 3_665
C2 C3 1.334(12) .
C2 C6 1.334(12) .
C2 C4 1.63(5) 3_665
C2 C5 1.71(5) 2_655
C2 C2 1.91(3) 2_655
C2 C2 1.91(3) 3_665
C3 C5 0.47(10) 2_655
C3 C6 0.54(10) 3_665
C3 C2 0.85(3) 3_665
C3 C4 0.91(15) 2_655
C3 C4 1.334(12) .
C3 C6 1.63(5) 2_655
C3 C5 1.71(5) 3_665
C3 C3 1.91(12) 2_655
C3 C3 1.91(9) 3_665
C4 C6 0.41(10) 2_655
C4 C2 0.53(3) 3_665
C4 C3 0.91(10) 3_665
C4 C5 0.98(14) 2_655
C4 C5 1.334(12) .
C4 C2 1.63(3) 2_655
C4 C6 1.75(3) 3_665
C4 C4 1.99(9) 3_665
C4 C4 1.99(13) 2_655
C5 C3 0.47(8) 3_665
C5 C2 0.47(3) 2_655
C5 C6 0.98(11) 2_655
C5 C4 0.98(11) 3_665
C5 C6 1.334(12) .
C5 C2 1.71(3) 3_665
C5 C3 1.71(2) 2_655
C5 C5 2.03(11) 2_655
C5 C5 2.03(11) 3_665
C6 C4 0.41(10) 3_665
C6 C3 0.54(8) 2_655
C6 C2 0.90(3) 2_655
C6 C5 0.98(14) 3_665
C6 C3 1.63(3) 3_665
C6 C4 1.75(3) 2_655
C6 C6 1.98(13) 3_665
C6 C6 1.98(9) 2_655
Co C1 1.898(6) 17
Co C1 1.898(6) 18_545
Co C1 1.898(6) 2_655
Co C1 1.898(6) 3_665
Co C1 1.898(6) 16_655
N1 Rb 2.979(6) .
Rb N1 2.979(6) 14_455
Rb N1 2.979(6) 15
Rb N1 2.979(6) 2_665
Rb N1 2.979(6) 3_565
Rb N1 2.979(6) 13_565
